data_1568051
loop_
_publ_author_name
'Gransbury, Gemma K.'
'R&#xe9;ant, Benjamin L L'
'Wooles, Ashley J.'
'Emerson-King, Jack'
'Chilton, Nicholas F.'
'Liddle, Stephen T.'
'Mills, David P.'

_publ_section_title
;
 Electronic structure comparisons of isostructural early d- and f-block
 metal(iii) bis(cyclopentadienyl) silanide complexes.
;
_journal_issue 3
_journal_name_full 'Chemical science'
_journal_page_first 621
_journal_page_last 634
_journal_paper_doi 10.1039/d2sc04526e
_journal_volume 14
_journal_year 2023
_chemical_formula_moiety 'C44 H84 I2 Si8 U2'
_chemical_formula_sum 'C44 H84 I2 Si8 U2'
_chemical_formula_weight 1567.69
_chemical_name_systematic '[U(C5H3(1,3-SiMe3))2(I)]2'
_chemical_properties_physical Air-sensitive,Moisture-sensitive
_space_group_crystal_system triclinic
_space_group_IT_number 2
_space_group_name_Hall '-P 1'
_space_group_name_H-M_alt 'P -1'
_atom_sites_solution_hydrogens geom
_atom_sites_solution_primary dual
_atom_sites_solution_secondary difmap
_audit_creation_date 2020-09-14
_audit_creation_method
;
Olex2 1.2
(compiled 2018.05.29 svn.r3508 for OlexSys, GUI svn.r5506)
;
_audit_update_record
;
2022-08-08 deposited with the CCDC.	2022-12-06 downloaded from the CCDC.
;
_cell_angle_alpha 73.117(4)
_cell_angle_beta 83.273(3)
_cell_angle_gamma 78.875(4)
_cell_formula_units_Z 1
_cell_length_a 10.6833(4)
_cell_length_b 11.4914(4)
_cell_length_c 13.2297(5)
_cell_measurement_reflns_used 9175
_cell_measurement_temperature 100(2)
_cell_measurement_theta_max 75.1000
_cell_measurement_theta_min 3.4850
_cell_volume 1521.72(10)
_computing_cell_refinement 'CrysAlisPro 1.171.39.27b (Rigaku OD, 2015)'
_computing_data_collection 'CrysAlisPro 1.171.39.27b (Rigaku OD, 2015)'
_computing_data_reduction 'CrysAlisPro 1.171.39.27b (Rigaku OD, 2015)'
_computing_molecular_graphics 'Olex2 (Dolomanov et al., 2009)'
_computing_publication_material 'Olex2 (Dolomanov et al., 2009)'
_computing_structure_refinement 'ShelXL (Sheldrick, 2015)'
_computing_structure_solution 'ShelXT (Sheldrick, 2015)'
_diffrn_ambient_environment N~2~
_diffrn_ambient_temperature 100(2)
_diffrn_detector 'CCD plate'
_diffrn_measured_fraction_theta_full 0.994
_diffrn_measured_fraction_theta_max 0.994
_diffrn_measurement_details
;
List of Runs (angles in degrees, time in seconds):

  # Type    Start    End  Width  t~exp~   \w     \q     \k     \f   Frames
#--------------------------------------------------------------------------
  1  \w   -100.00  -9.00   1.00    1.00    --  -45.40 -38.00  60.00   91
  2  \w    -86.00 -22.00   1.00    1.00    --  -45.40  76.00   0.00   64
  3  \w    -85.00 -55.00   1.00    1.00    --  -45.40  38.00  30.00   30
  4  \w    -75.00 -50.00   1.00    1.00    --  -45.40  57.00 -60.00   25
  5  \w   -135.00-109.00   1.00    1.00    --  -45.40 -38.00  60.00   26
  6  \w    -42.00  44.00   1.00    1.00    --  -45.40  57.00 -60.00   86
  7  \w   -113.00 -15.00   1.00    1.00    --  -45.40 -57.00-180.00   98
  8  \w    -24.00  41.00   1.00    1.00    --  -45.40  38.00  30.00   65
  9  \w   -147.00 -19.00   1.00    1.00    -- -107.20  76.00 -90.00  128
 10  \w   -148.00 -39.00   1.00    1.00    -- -107.20   0.00 150.00  109
 11  \w   -109.00 -83.00   1.00    1.00    -- -107.20 -57.00  30.00   26
 12  \w   -197.00 -80.00   1.00    1.00    -- -107.20 -38.00 -60.00  117
 13  \w   -109.00 -24.00   1.00    1.00    -- -107.20  57.00 -90.00   85
 14  \w    -55.00 -28.00   1.00    1.00    -- -107.20  76.00-150.00   27
 15  \w   -163.00-131.00   1.00    1.00    -- -107.20 -57.00  30.00   32
 16  \w   -134.00 -84.00   1.00    1.00    -- -107.20  76.00-150.00   50
 17  \w   -196.00 -68.00   1.00    1.00    -- -107.20 -38.00 -30.00  128
 18  \w   -121.00 -89.00   1.00    1.00    -- -107.20  76.00 120.00   32
 19  \w   -117.00 -82.00   1.00    1.00    -- -107.20  76.00-180.00   35
 20  \w    -96.00 -59.00   1.00    1.00    -- -107.20  76.00 -60.00   37
 21  \w   -131.00 -18.00   1.00    1.00    -- -107.20  76.00  30.00  113
 22  \w   -119.00 -94.00   1.00    1.00    -- -107.20  76.00 -30.00   25
 23  \w   -131.00 -99.00   1.00    1.00    -- -107.20  76.00  90.00   32
 24  \w   -140.00 -19.00   1.00    1.00    -- -107.20  76.00 150.00  121
 25  \w   -121.00 -96.00   1.00    1.00    -- -107.20  76.00-120.00   25
;
_diffrn_measurement_device 'four-circle diffractometer'
_diffrn_measurement_device_type 'XtaLAB AFC11 (RINC): Kappa single'
_diffrn_measurement_method '\w scans'
_diffrn_orient_matrix_type 'CrysAlisPro convention (1999,Acta A55,543-557)'
_diffrn_orient_matrix_UB_11 -0.1020590000
_diffrn_orient_matrix_UB_12 -0.0373442000
_diffrn_orient_matrix_UB_13 0.0901217000
_diffrn_orient_matrix_UB_21 0.1061712000
_diffrn_orient_matrix_UB_22 -0.0672402000
_diffrn_orient_matrix_UB_23 0.0760451000
_diffrn_orient_matrix_UB_31 -0.0014440000
_diffrn_orient_matrix_UB_32 0.1194871000
_diffrn_orient_matrix_UB_33 0.0311007000
_diffrn_radiation_monochromator graphite
_diffrn_radiation_probe x-ray
_diffrn_radiation_type CuK\a
_diffrn_radiation_wavelength 1.54184
_diffrn_reflns_av_R_equivalents 0.0380
_diffrn_reflns_av_unetI/netI 0.0412
_diffrn_reflns_Laue_measured_fraction_full 0.994
_diffrn_reflns_Laue_measured_fraction_max 0.994
_diffrn_reflns_limit_h_max 12
_diffrn_reflns_limit_h_min -11
_diffrn_reflns_limit_k_max 13
_diffrn_reflns_limit_k_min -10
_diffrn_reflns_limit_l_max 15
_diffrn_reflns_limit_l_min -15
_diffrn_reflns_number 15458
_diffrn_reflns_point_group_measured_fraction_full 0.994
_diffrn_reflns_point_group_measured_fraction_max 0.994
_diffrn_reflns_theta_full 67.684
_diffrn_reflns_theta_max 68.250
_diffrn_reflns_theta_min 3.499
_diffrn_source 'fine-focus sealed X-ray tube'
_diffrn_source_type 'Enhance (Cu) X-ray Source'
_exptl_absorpt_coefficient_mu 24.523
_exptl_absorpt_correction_T_max 0.739
_exptl_absorpt_correction_T_min 0.072
_exptl_absorpt_correction_type gaussian
_exptl_absorpt_process_details
;
CrysAlisPro 1.171.39.27b (Rigaku Oxford Diffraction, 2015)
Numerical absorption correction based on gaussian integration over
			a multifaceted crystal model
Empirical absorption correction using spherical harmonics,
 implemented in SCALE3 ABSPACK scaling algorithm.
;
_exptl_crystal_colour 'metallic dark green'
_exptl_crystal_colour_lustre metallic
_exptl_crystal_colour_modifier dark
_exptl_crystal_colour_primary green
_exptl_crystal_density_diffrn 1.711
_exptl_crystal_description block
_exptl_crystal_F_000 750
_exptl_crystal_preparation -
_exptl_crystal_recrystallization_method 'Crystallised from concentrated toluene solution at -25oC'
_exptl_crystal_size_max 0.26
_exptl_crystal_size_mid 0.072
_exptl_crystal_size_min 0.051
_refine_diff_density_max 6.777
_refine_diff_density_min -2.703
_refine_diff_density_rms 0.223
_refine_ls_extinction_method none
_refine_ls_goodness_of_fit_ref 1.035
_refine_ls_hydrogen_treatment constr
_refine_ls_matrix_type full
_refine_ls_number_parameters 265
_refine_ls_number_reflns 5530
_refine_ls_number_restraints 0
_refine_ls_restrained_S_all 1.035
_refine_ls_R_factor_all 0.0454
_refine_ls_R_factor_gt 0.0441
_refine_ls_shift/su_max 0.001
_refine_ls_shift/su_mean 0.000
_refine_ls_structure_factor_coef Fsqd
_refine_ls_weighting_details 'w=1/[\s^2^(Fo^2^)+(0.0830P)^2^+4.0484P] where P=(Fo^2^+2Fc^2^)/3'
_refine_ls_weighting_scheme calc
_refine_ls_wR_factor_gt 0.1140
_refine_ls_wR_factor_ref 0.1151
_reflns_Friedel_coverage 0.000
_reflns_number_gt 5285
_reflns_number_total 5530
_reflns_threshold_expression 'I > 2\s(I)'
_cod_data_source_file d2sc04526e2.cif
_cod_data_source_block 2-U
_cod_depositor_comments 'Adding full bibliography for 1568047--1568055.cif.'
_cod_database_code 1568051
_manchester_internal_diff_code rdpm227
_manchester_internal_coll_client AW
_manchester_internal_coll_user AW
_manchester_internal_coll_date 06/08/2020
_manchester_internal_coll_type custom
_manchester_internal_coll_frame_time 1s
_manchester_internal_coll_frame_width 1
_manchester_internal_coll_frame_method '\w scans'
_manchester_internal_process_date 08/09/2020
_manchester_internal_process_user BR
_manchester_internal_solution_date 10/09/2020
_manchester_internal_solution_user BR
_manchester_internal_refinement_date 25/09/2020
_manchester_internal_refinement_user BR
_manchester_internal_validation_date 25/09/2020
_manchester_internal_validation_user AW
_manchester_internal_archive_date 25/09/2020
_manchester_internal_archive_user AW
_shelx_shelxl_version_number 2018/3
_chemical_oxdiff_formula C44H84I2Si8U2
_chemical_oxdiff_usercomment ' 	BR4.302'
_shelx_space_group_comment
;
The symmetry employed for this shelxl refinement is uniquely defined
by the following loop, which should always be used as a source of
symmetry information in preference to the above space-group names.
They are only intended as comments.
;
_reflns_odcompleteness_completeness 99.39
_reflns_odcompleteness_iscentric 1
_reflns_odcompleteness_theta 68.13
_olex2_refinement_description
;
1. Fixed Uiso
 At 1.2 times of:
  All C(H) groups
 At 1.5 times of:
  All C(H,H,H) groups
2.a Aromatic/amide H refined with riding coordinates:
 C21(H21), C22(H22), C11(H11), C5(H5), C16(H16), C6(H6)
2.b Idealised Me refined as rotating group:
 C14(H14A,H14B,H14C), C19(H19A,H19B,H19C), C18(H18A,H18B,H18C), C3(H3A,H3B,
 H3C), C12(H12A,H12B,H12C), C10(H10A,H10B,H10C), C2(H2A,H2B,H2C), C9(H9A,H9B,
 H9C), C20(H20A,H20B,H20C), C8(H8A,H8B,H8C), C13(H13A,H13B,H13C), C1(H1A,H1B,
 H1C)
;
_olex2_exptl_crystal_mounting_method 'Mounted from fomblin oil'
_olex2_submission_original_sample_id BR4.302
_olex2_submission_special_instructions 'No special instructions were received'
_oxdiff_exptl_absorpt_empirical_details
;
Empirical correction (ABSPACK) includes:
- Absorption correction using spherical harmonics
- Frame scaling
;
_oxdiff_exptl_absorpt_empirical_full_max 3.063
_oxdiff_exptl_absorpt_empirical_full_min 0.437

loop_
_space_group_symop_operation_xyz
'x, y, z'
'-x, -y, -z'

loop_
_atom_site_label
_atom_site_type_symbol
_atom_site_fract_x
_atom_site_fract_y
_atom_site_fract_z
_atom_site_U_iso_or_equiv
_atom_site_adp_type
_atom_site_occupancy
_atom_site_site_symmetry_order
_atom_site_calc_flag
_atom_site_refinement_flags_posn
_atom_site_refinement_flags_adp
_atom_site_refinement_flags_occupancy
_atom_site_disorder_assembly
_atom_site_disorder_group
U1 U 0.47788(2) 0.50285(2) 0.17560(2) 0.02576(11) Uani 1 1 d . . . . .
I1 I 0.46976(4) 0.31129(4) 0.04784(3) 0.03036(13) Uani 1 1 d . . . . .
Si3 Si 0.72624(18) 0.16427(17) 0.29135(15) 0.0312(4) Uani 1 1 d . . . . .
Si2 Si 0.27943(18) 0.82687(16) 0.24289(15) 0.0303(4) Uani 1 1 d . . . . .
Si1 Si 0.20094(19) 0.31659(17) 0.37247(16) 0.0326(4) Uani 1 1 d . . . . .
Si4 Si 0.79650(18) 0.67411(17) 0.16977(15) 0.0316(4) Uani 1 1 d . . . . .
C7 C 0.2776(6) 0.6683(6) 0.2316(5) 0.0249(12) Uani 1 1 d . . . . .
C21 C 0.6282(6) 0.5180(6) 0.3227(5) 0.0301(14) Uani 1 1 d . . . . .
H21 H 0.593305 0.576138 0.359049 0.036 Uiso 1 1 calc R . . . .
C22 C 0.6115(7) 0.3925(6) 0.3531(6) 0.0318(14) Uani 1 1 d . . . . .
H22 H 0.563236 0.355076 0.412642 0.038 Uiso 1 1 calc R . . . .
C11 C 0.2823(6) 0.5590(6) 0.3160(5) 0.0287(13) Uani 1 1 d . . . . .
H11 H 0.306510 0.550751 0.383323 0.034 Uiso 1 1 calc R . . . .
C17 C 0.7081(6) 0.5395(6) 0.2265(6) 0.0310(14) Uani 1 1 d . . . . .
C5 C 0.2166(6) 0.5174(7) 0.1751(6) 0.0307(14) Uani 1 1 d . . . . .
H5 H 0.189721 0.477071 0.132024 0.037 Uiso 1 1 calc R . . . .
C4 C 0.2452(6) 0.4634(6) 0.2842(6) 0.0302(14) Uani 1 1 d . . . . .
C16 C 0.7387(7) 0.4274(6) 0.2003(6) 0.0316(14) Uani 1 1 d . . . . .
H16 H 0.789737 0.415610 0.140988 0.038 Uiso 1 1 calc R . . . .
C6 C 0.2359(6) 0.6408(6) 0.1442(6) 0.0305(14) Uani 1 1 d . . . . .
H6 H 0.223368 0.695494 0.077506 0.037 Uiso 1 1 calc R . . . .
C15 C 0.6809(6) 0.3327(6) 0.2771(5) 0.0289(13) Uani 1 1 d . . . . .
C14 C 0.8134(8) 0.1410(7) 0.1652(6) 0.0416(17) Uani 1 1 d . . . . .
H14A H 0.757553 0.175264 0.108223 0.062 Uiso 1 1 calc GR . . . .
H14B H 0.840471 0.054419 0.172874 0.062 Uiso 1 1 calc GR . . . .
H14C H 0.886834 0.181530 0.149952 0.062 Uiso 1 1 calc GR . . . .
C19 C 0.6894(8) 0.8268(7) 0.1456(7) 0.0411(17) Uani 1 1 d . . . . .
H19A H 0.634403 0.835325 0.090547 0.062 Uiso 1 1 calc GR . . . .
H19B H 0.740092 0.891337 0.124471 0.062 Uiso 1 1 calc GR . . . .
H19C H 0.638465 0.832232 0.209378 0.062 Uiso 1 1 calc GR . . . .
C18 C 0.8886(7) 0.6585(8) 0.0436(6) 0.0419(17) Uani 1 1 d . . . . .
H18A H 0.938755 0.577476 0.055134 0.063 Uiso 1 1 calc GR . . . .
H18B H 0.944042 0.719082 0.020824 0.063 Uiso 1 1 calc GR . . . .
H18C H 0.830180 0.670985 -0.009977 0.063 Uiso 1 1 calc GR . . . .
C3 C 0.0320(8) 0.3465(8) 0.4277(6) 0.0421(17) Uani 1 1 d . . . . .
H3A H 0.022525 0.411492 0.461545 0.063 Uiso 1 1 calc GR . . . .
H3B H 0.011647 0.272902 0.478559 0.063 Uiso 1 1 calc GR . . . .
H3C H -0.024850 0.370584 0.371419 0.063 Uiso 1 1 calc GR . . . .
C12 C 0.8362(8) 0.0973(7) 0.4012(7) 0.0414(17) Uani 1 1 d . . . . .
H12A H 0.908853 0.138901 0.386058 0.062 Uiso 1 1 calc GR . . . .
H12B H 0.864453 0.011079 0.407636 0.062 Uiso 1 1 calc GR . . . .
H12C H 0.791945 0.107513 0.466291 0.062 Uiso 1 1 calc GR . . . .
C10 C 0.1139(8) 0.8916(8) 0.2844(8) 0.050(2) Uani 1 1 d . . . . .
H10A H 0.058075 0.902889 0.229306 0.075 Uiso 1 1 calc GR . . . .
H10B H 0.114059 0.969610 0.297277 0.075 Uiso 1 1 calc GR . . . .
H10C H 0.084580 0.835622 0.347985 0.075 Uiso 1 1 calc GR . . . .
C2 C 0.2113(8) 0.1997(7) 0.2985(7) 0.0436(18) Uani 1 1 d . . . . .
H2A H 0.155252 0.231339 0.241539 0.065 Uiso 1 1 calc GR . . . .
H2B H 0.186500 0.125628 0.345436 0.065 Uiso 1 1 calc GR . . . .
H2C H 0.297587 0.181693 0.270340 0.065 Uiso 1 1 calc GR . . . .
C9 C 0.3845(7) 0.8177(7) 0.3499(6) 0.0377(16) Uani 1 1 d . . . . .
H9A H 0.350929 0.770664 0.416549 0.057 Uiso 1 1 calc GR . . . .
H9B H 0.386953 0.899387 0.353727 0.057 Uiso 1 1 calc GR . . . .
H9C H 0.469372 0.778359 0.334304 0.057 Uiso 1 1 calc GR . . . .
C20 C 0.9097(8) 0.6682(8) 0.2696(7) 0.0468(19) Uani 1 1 d . . . . .
H20A H 0.863291 0.666788 0.336537 0.070 Uiso 1 1 calc GR . . . .
H20B H 0.950794 0.739565 0.246355 0.070 Uiso 1 1 calc GR . . . .
H20C H 0.973074 0.595050 0.277237 0.070 Uiso 1 1 calc GR . . . .
C8 C 0.3263(9) 0.9328(7) 0.1142(7) 0.0460(19) Uani 1 1 d . . . . .
H8A H 0.411639 0.902184 0.091098 0.069 Uiso 1 1 calc GR . . . .
H8B H 0.323135 1.013480 0.122799 0.069 Uiso 1 1 calc GR . . . .
H8C H 0.268392 0.937379 0.062415 0.069 Uiso 1 1 calc GR . . . .
C13 C 0.5876(8) 0.0798(7) 0.3267(7) 0.0448(19) Uani 1 1 d . . . . .
H13A H 0.547031 0.088586 0.393356 0.067 Uiso 1 1 calc GR . . . .
H13B H 0.617106 -0.005987 0.331959 0.067 Uiso 1 1 calc GR . . . .
H13C H 0.527378 0.113411 0.272866 0.067 Uiso 1 1 calc GR . . . .
C1 C 0.3071(8) 0.2572(8) 0.4862(6) 0.0444(18) Uani 1 1 d . . . . .
H1A H 0.393222 0.233208 0.460393 0.067 Uiso 1 1 calc GR . . . .
H1B H 0.277784 0.187086 0.535997 0.067 Uiso 1 1 calc GR . . . .
H1C H 0.304698 0.320772 0.520384 0.067 Uiso 1 1 calc GR . . . .

loop_
_atom_site_aniso_label
_atom_site_aniso_U_11
_atom_site_aniso_U_22
_atom_site_aniso_U_33
_atom_site_aniso_U_23
_atom_site_aniso_U_13
_atom_site_aniso_U_12
U1 0.02788(15) 0.02641(15) 0.02438(15) -0.00916(10) -0.00139(9) -0.00468(9)
I1 0.0381(2) 0.0295(2) 0.0261(2) -0.01030(17) -0.00088(17) -0.00849(17)
Si3 0.0332(9) 0.0257(8) 0.0336(10) -0.0079(7) -0.0024(7) -0.0025(7)
Si2 0.0322(9) 0.0247(8) 0.0337(10) -0.0086(7) 0.0009(7) -0.0049(7)
Si1 0.0384(10) 0.0287(9) 0.0328(10) -0.0099(8) 0.0035(8) -0.0120(8)
Si4 0.0320(9) 0.0328(9) 0.0338(10) -0.0128(8) 0.0018(7) -0.0108(7)
C7 0.026(3) 0.024(3) 0.028(3) -0.012(2) 0.000(2) -0.005(2)
C21 0.031(3) 0.032(3) 0.031(3) -0.012(3) -0.004(3) -0.009(3)
C22 0.035(3) 0.029(3) 0.028(3) -0.004(3) -0.002(3) -0.004(3)
C11 0.031(3) 0.031(3) 0.024(3) -0.009(3) 0.000(3) -0.004(3)
C17 0.031(3) 0.027(3) 0.034(4) -0.007(3) -0.004(3) -0.003(3)
C5 0.032(3) 0.034(3) 0.028(3) -0.012(3) 0.000(3) -0.008(3)
C4 0.031(3) 0.028(3) 0.034(4) -0.010(3) -0.002(3) -0.005(3)
C16 0.033(3) 0.028(3) 0.035(4) -0.008(3) -0.005(3) -0.009(3)
C6 0.030(3) 0.032(3) 0.028(3) -0.009(3) 0.000(3) -0.003(3)
C15 0.031(3) 0.028(3) 0.028(3) -0.009(3) -0.003(3) -0.003(3)
C14 0.047(4) 0.037(4) 0.040(4) -0.013(3) -0.002(3) 0.000(3)
C19 0.053(5) 0.028(3) 0.045(4) -0.009(3) -0.002(3) -0.014(3)
C18 0.038(4) 0.052(5) 0.041(4) -0.018(4) 0.004(3) -0.017(3)
C3 0.044(4) 0.045(4) 0.040(4) -0.013(3) 0.006(3) -0.016(3)
C12 0.046(4) 0.035(4) 0.042(4) -0.009(3) -0.009(3) -0.003(3)
C10 0.036(4) 0.040(4) 0.079(6) -0.029(4) 0.006(4) -0.006(3)
C2 0.050(4) 0.034(4) 0.054(5) -0.021(4) 0.005(4) -0.014(3)
C9 0.042(4) 0.034(4) 0.040(4) -0.015(3) 0.000(3) -0.007(3)
C20 0.039(4) 0.056(5) 0.054(5) -0.022(4) -0.004(4) -0.015(4)
C8 0.062(5) 0.034(4) 0.041(4) -0.006(3) -0.001(4) -0.012(4)
C13 0.048(4) 0.028(4) 0.056(5) -0.005(3) -0.003(4) -0.012(3)
C1 0.051(5) 0.040(4) 0.040(4) -0.005(3) -0.002(3) -0.012(4)

loop_
_atom_type_symbol
_atom_type_description
_atom_type_scat_dispersion_real
_atom_type_scat_dispersion_imag
_atom_type_scat_source
C C 0.0181 0.0091 'International Tables Vol C Tables 4.2.6.8 and 6.1.1.4'
H H 0.0000 0.0000 'International Tables Vol C Tables 4.2.6.8 and 6.1.1.4'
I I -0.3257 6.8362 'International Tables Vol C Tables 4.2.6.8 and 6.1.1.4'
Si Si 0.2541 0.3302 'International Tables Vol C Tables 4.2.6.8 and 6.1.1.4'
U U -4.3638 13.4090 'International Tables Vol C Tables 4.2.6.8 and 6.1.1.4'

loop_
_exptl_crystal_face_index_h
_exptl_crystal_face_index_k
_exptl_crystal_face_index_l
_exptl_crystal_face_perp_dist
3 5 7 0.0714
-3 -5 -7 0.0274
-3 3 -5 0.0050
3 -3 5 0.0590
-5 -6 -1 0.0256
5 6 1 0.0256

loop_
_geom_angle_atom_site_label_1
_geom_angle_atom_site_label_2
_geom_angle_atom_site_label_3
_geom_angle
_geom_angle_site_symmetry_1
_geom_angle_site_symmetry_3
_geom_angle_publ_flag
I1 U1 I1 85.794(12) . 2_665 ?
C7 U1 I1 92.54(13) . 2_665 ?
C7 U1 I1 127.98(13) . . ?
C7 U1 C17 110.9(2) . . ?
C7 U1 C5 49.22(19) . . ?
C7 U1 C4 49.95(19) . . ?
C7 U1 C16 139.45(19) . . ?
C7 U1 C6 29.82(19) . . ?
C7 U1 C15 136.26(19) . . ?
C21 U1 I1 135.70(15) . . ?
C21 U1 I1 111.58(14) . 2_665 ?
C21 U1 C7 92.9(2) . . ?
C21 U1 C22 30.1(2) . . ?
C21 U1 C11 83.6(2) . . ?
C21 U1 C17 30.3(2) . . ?
C21 U1 C5 132.1(2) . . ?
C21 U1 C4 105.2(2) . . ?
C21 U1 C16 48.7(2) . . ?
C21 U1 C6 122.7(2) . . ?
C21 U1 C15 49.8(2) . . ?
C22 U1 I1 135.55(14) . 2_665 ?
C22 U1 I1 110.77(15) . . ?
C22 U1 C7 106.3(2) . . ?
C22 U1 C17 49.7(2) . . ?
C22 U1 C5 123.1(2) . . ?
C22 U1 C4 93.0(2) . . ?
C22 U1 C16 48.7(2) . . ?
C22 U1 C6 132.8(2) . . ?
C22 U1 C15 30.0(2) . . ?
C11 U1 I1 122.21(14) . . ?
C11 U1 I1 122.29(14) . 2_665 ?
C11 U1 C7 29.81(19) . . ?
C11 U1 C22 84.3(2) . . ?
C11 U1 C17 111.4(2) . . ?
C11 U1 C5 48.7(2) . . ?
C11 U1 C4 29.9(2) . . ?
C11 U1 C16 130.6(2) . . ?
C11 U1 C6 48.6(2) . . ?
C11 U1 C15 112.2(2) . . ?
C17 U1 I1 86.12(14) . 2_665 ?
C17 U1 I1 120.75(15) . . ?
C17 U1 C5 159.1(2) . . ?
C17 U1 C4 135.4(2) . . ?
C17 U1 C16 29.2(2) . . ?
C17 U1 C6 135.9(2) . . ?
C17 U1 C15 49.75(19) . . ?
C5 U1 I1 99.87(14) . 2_665 ?
C5 U1 I1 79.82(15) . . ?
C5 U1 C4 30.1(2) . . ?
C5 U1 C16 165.9(2) . . ?
C5 U1 C6 29.5(2) . . ?
C5 U1 C15 136.7(2) . . ?
C4 U1 I1 92.42(14) . . ?
C4 U1 I1 128.39(14) . 2_665 ?
C4 U1 C16 140.2(2) . . ?
C4 U1 C15 111.5(2) . . ?
C16 U1 I1 91.32(14) . 2_665 ?
C16 U1 I1 92.56(15) . . ?
C16 U1 C15 29.84(19) . . ?
C6 U1 I1 80.00(14) . 2_665 ?
C6 U1 I1 99.80(15) . . ?
C6 U1 C4 49.5(2) . . ?
C6 U1 C16 164.3(2) . . ?
C6 U1 C15 160.0(2) . . ?
C15 U1 I1 119.75(14) . 2_665 ?
C15 U1 I1 86.00(14) . . ?
U1 I1 U1 94.208(12) . 2_665 ?
C15 Si3 C14 108.9(3) . . ?
C15 Si3 C12 108.0(3) . . ?
C15 Si3 C13 113.6(3) . . ?
C12 Si3 C14 108.9(4) . . ?
C13 Si3 C14 110.4(4) . . ?
C13 Si3 C12 107.0(4) . . ?
C7 Si2 C9 110.0(3) . . ?
C10 Si2 C7 107.9(3) . . ?
C10 Si2 C9 106.9(4) . . ?
C8 Si2 C7 112.1(3) . . ?
C8 Si2 C10 107.6(4) . . ?
C8 Si2 C9 112.1(4) . . ?
C4 Si1 C3 109.3(3) . . ?
C4 Si1 C1 109.5(3) . . ?
C3 Si1 C1 108.0(4) . . ?
C2 Si1 C4 111.2(3) . . ?
C2 Si1 C3 107.9(4) . . ?
C2 Si1 C1 110.8(4) . . ?
C19 Si4 C17 113.2(3) . . ?
C19 Si4 C18 109.8(4) . . ?
C19 Si4 C20 107.4(4) . . ?
C18 Si4 C17 109.6(3) . . ?
C20 Si4 C17 107.1(4) . . ?
C20 Si4 C18 109.6(4) . . ?
Si2 C7 U1 128.5(3) . . ?
C11 C7 U1 74.2(4) . . ?
C11 C7 Si2 126.3(5) . . ?
C11 C7 C6 106.1(6) . . ?
C6 C7 U1 75.3(4) . . ?
C6 C7 Si2 125.6(5) . . ?
U1 C21 H21 114.6 . . ?
C22 C21 U1 75.5(4) . . ?
C22 C21 H21 125.9 . . ?
C22 C21 C17 108.3(6) . . ?
C17 C21 U1 76.3(4) . . ?
C17 C21 H21 125.9 . . ?
U1 C22 H22 114.9 . . ?
C21 C22 U1 74.4(4) . . ?
C21 C22 H22 125.4 . . ?
C21 C22 C15 109.1(6) . . ?
C15 C22 U1 77.3(4) . . ?
C15 C22 H22 125.4 . . ?
U1 C11 H11 115.0 . . ?
C7 C11 U1 76.0(4) . . ?
C7 C11 H11 124.5 . . ?
C7 C11 C4 110.9(6) . . ?
C4 C11 U1 76.3(4) . . ?
C4 C11 H11 124.5 . . ?
Si4 C17 U1 129.9(3) . . ?
C21 C17 U1 73.5(4) . . ?
C21 C17 Si4 126.3(5) . . ?
C16 C17 U1 76.1(4) . . ?
C16 C17 Si4 124.7(5) . . ?
C16 C17 C21 106.6(6) . . ?
U1 C5 H5 116.0 . . ?
C4 C5 U1 75.1(4) . . ?
C4 C5 H5 125.5 . . ?
C6 C5 U1 75.4(4) . . ?
C6 C5 H5 125.5 . . ?
C6 C5 C4 109.0(6) . . ?
Si1 C4 U1 128.2(3) . . ?
C11 C4 U1 73.9(4) . . ?
C11 C4 Si1 126.7(5) . . ?
C11 C4 C5 105.1(6) . . ?
C5 C4 U1 74.8(4) . . ?
C5 C4 Si1 126.3(5) . . ?
U1 C16 H16 116.8 . . ?
C17 C16 U1 74.7(4) . . ?
C17 C16 H16 124.4 . . ?
C17 C16 C15 111.2(6) . . ?
C15 C16 U1 75.9(4) . . ?
C15 C16 H16 124.4 . . ?
U1 C6 H6 116.4 . . ?
C7 C6 U1 74.8(4) . . ?
C7 C6 H6 125.6 . . ?
C5 C6 U1 75.2(4) . . ?
C5 C6 C7 108.9(6) . . ?
C5 C6 H6 125.6 . . ?
Si3 C15 U1 130.1(3) . . ?
C22 C15 U1 72.7(4) . . ?
C22 C15 Si3 128.0(5) . . ?
C22 C15 C16 104.8(6) . . ?
C16 C15 U1 74.3(4) . . ?
C16 C15 Si3 125.2(5) . . ?
Si3 C14 H14A 109.5 . . ?
Si3 C14 H14B 109.5 . . ?
Si3 C14 H14C 109.5 . . ?
H14A C14 H14B 109.5 . . ?
H14A C14 H14C 109.5 . . ?
H14B C14 H14C 109.5 . . ?
Si4 C19 H19A 109.5 . . ?
Si4 C19 H19B 109.5 . . ?
Si4 C19 H19C 109.5 . . ?
H19A C19 H19B 109.5 . . ?
H19A C19 H19C 109.5 . . ?
H19B C19 H19C 109.5 . . ?
Si4 C18 H18A 109.5 . . ?
Si4 C18 H18B 109.5 . . ?
Si4 C18 H18C 109.5 . . ?
H18A C18 H18B 109.5 . . ?
H18A C18 H18C 109.5 . . ?
H18B C18 H18C 109.5 . . ?
Si1 C3 H3A 109.5 . . ?
Si1 C3 H3B 109.5 . . ?
Si1 C3 H3C 109.5 . . ?
H3A C3 H3B 109.5 . . ?
H3A C3 H3C 109.5 . . ?
H3B C3 H3C 109.5 . . ?
Si3 C12 H12A 109.5 . . ?
Si3 C12 H12B 109.5 . . ?
Si3 C12 H12C 109.5 . . ?
H12A C12 H12B 109.5 . . ?
H12A C12 H12C 109.5 . . ?
H12B C12 H12C 109.5 . . ?
Si2 C10 H10A 109.5 . . ?
Si2 C10 H10B 109.5 . . ?
Si2 C10 H10C 109.5 . . ?
H10A C10 H10B 109.5 . . ?
H10A C10 H10C 109.5 . . ?
H10B C10 H10C 109.5 . . ?
Si1 C2 H2A 109.5 . . ?
Si1 C2 H2B 109.5 . . ?
Si1 C2 H2C 109.5 . . ?
H2A C2 H2B 109.5 . . ?
H2A C2 H2C 109.5 . . ?
H2B C2 H2C 109.5 . . ?
Si2 C9 H9A 109.5 . . ?
Si2 C9 H9B 109.5 . . ?
Si2 C9 H9C 109.5 . . ?
H9A C9 H9B 109.5 . . ?
H9A C9 H9C 109.5 . . ?
H9B C9 H9C 109.5 . . ?
Si4 C20 H20A 109.5 . . ?
Si4 C20 H20B 109.5 . . ?
Si4 C20 H20C 109.5 . . ?
H20A C20 H20B 109.5 . . ?
H20A C20 H20C 109.5 . . ?
H20B C20 H20C 109.5 . . ?
Si2 C8 H8A 109.5 . . ?
Si2 C8 H8B 109.5 . . ?
Si2 C8 H8C 109.5 . . ?
H8A C8 H8B 109.5 . . ?
H8A C8 H8C 109.5 . . ?
H8B C8 H8C 109.5 . . ?
Si3 C13 H13A 109.5 . . ?
Si3 C13 H13B 109.5 . . ?
Si3 C13 H13C 109.5 . . ?
H13A C13 H13B 109.5 . . ?
H13A C13 H13C 109.5 . . ?
H13B C13 H13C 109.5 . . ?
Si1 C1 H1A 109.5 . . ?
Si1 C1 H1B 109.5 . . ?
Si1 C1 H1C 109.5 . . ?
H1A C1 H1B 109.5 . . ?
H1A C1 H1C 109.5 . . ?
H1B C1 H1C 109.5 . . ?

loop_
_geom_bond_atom_site_label_1
_geom_bond_atom_site_label_2
_geom_bond_distance
_geom_bond_site_symmetry_2
_geom_bond_publ_flag
U1 I1 3.1653(5) 2_665 ?
U1 I1 3.1589(5) . ?
U1 C7 2.761(6) . ?
U1 C21 2.727(6) . ?
U1 C22 2.741(7) . ?
U1 C11 2.738(7) . ?
U1 C17 2.763(7) . ?
U1 C5 2.764(7) . ?
U1 C4 2.769(7) . ?
U1 C16 2.782(7) . ?
U1 C6 2.767(7) . ?
U1 C15 2.802(7) . ?
Si3 C15 1.861(7) . ?
Si3 C14 1.877(8) . ?
Si3 C12 1.867(8) . ?
Si3 C13 1.866(8) . ?
Si2 C7 1.875(6) . ?
Si2 C10 1.866(8) . ?
Si2 C9 1.875(8) . ?
Si2 C8 1.861(8) . ?
Si1 C4 1.863(7) . ?
Si1 C3 1.873(8) . ?
Si1 C2 1.859(8) . ?
Si1 C1 1.876(8) . ?
Si4 C17 1.889(7) . ?
Si4 C19 1.864(8) . ?
Si4 C18 1.873(8) . ?
Si4 C20 1.872(8) . ?
C7 C11 1.414(9) . ?
C7 C6 1.423(9) . ?
C21 H21 0.9300 . ?
C21 C22 1.421(9) . ?
C21 C17 1.433(10) . ?
C22 H22 0.9300 . ?
C22 C15 1.437(10) . ?
C11 H11 0.9300 . ?
C11 C4 1.419(9) . ?
C17 C16 1.400(10) . ?
C5 H5 0.9300 . ?
C5 C4 1.438(10) . ?
C5 C6 1.406(10) . ?
C16 H16 0.9300 . ?
C16 C15 1.438(9) . ?
C6 H6 0.9300 . ?
C14 H14A 0.9600 . ?
C14 H14B 0.9600 . ?
C14 H14C 0.9600 . ?
C19 H19A 0.9600 . ?
C19 H19B 0.9600 . ?
C19 H19C 0.9600 . ?
C18 H18A 0.9600 . ?
C18 H18B 0.9600 . ?
C18 H18C 0.9600 . ?
C3 H3A 0.9600 . ?
C3 H3B 0.9600 . ?
C3 H3C 0.9600 . ?
C12 H12A 0.9600 . ?
C12 H12B 0.9600 . ?
C12 H12C 0.9600 . ?
C10 H10A 0.9600 . ?
C10 H10B 0.9600 . ?
C10 H10C 0.9600 . ?
C2 H2A 0.9600 . ?
C2 H2B 0.9600 . ?
C2 H2C 0.9600 . ?
C9 H9A 0.9600 . ?
C9 H9B 0.9600 . ?
C9 H9C 0.9600 . ?
C20 H20A 0.9600 . ?
C20 H20B 0.9600 . ?
C20 H20C 0.9600 . ?
C8 H8A 0.9600 . ?
C8 H8B 0.9600 . ?
C8 H8C 0.9600 . ?
C13 H13A 0.9600 . ?
C13 H13B 0.9600 . ?
C13 H13C 0.9600 . ?
C1 H1A 0.9600 . ?
C1 H1B 0.9600 . ?
C1 H1C 0.9600 . ?

loop_
_geom_torsion_atom_site_label_1
_geom_torsion_atom_site_label_2
_geom_torsion_atom_site_label_3
_geom_torsion_atom_site_label_4
_geom_torsion
_geom_torsion_site_symmetry_1
_geom_torsion_site_symmetry_2
_geom_torsion_site_symmetry_3
_geom_torsion_site_symmetry_4
_geom_torsion_publ_flag
U1 C7 C11 C4 -69.0(5) . . . . ?
U1 C7 C6 C5 68.1(5) . . . . ?
U1 C21 C22 C15 70.2(5) . . . . ?
U1 C21 C17 Si4 127.7(5) . . . . ?
U1 C21 C17 C16 -69.5(5) . . . . ?
U1 C22 C15 Si3 -127.8(5) . . . . ?
U1 C22 C15 C16 67.9(4) . . . . ?
U1 C11 C4 Si1 126.0(5) . . . . ?
U1 C11 C4 C5 -68.8(5) . . . . ?
U1 C17 C16 C15 -67.8(5) . . . . ?
U1 C5 C4 Si1 -126.6(5) . . . . ?
U1 C5 C4 C11 68.2(4) . . . . ?
U1 C5 C6 C7 -67.9(5) . . . . ?
U1 C16 C15 Si3 128.4(5) . . . . ?
U1 C16 C15 C22 -66.8(4) . . . . ?
Si2 C7 C11 U1 -126.6(5) . . . . ?
Si2 C7 C11 C4 164.4(5) . . . . ?
Si2 C7 C6 U1 127.2(5) . . . . ?
Si2 C7 C6 C5 -164.7(5) . . . . ?
Si4 C17 C16 U1 -129.2(5) . . . . ?
Si4 C17 C16 C15 163.0(5) . . . . ?
C7 C11 C4 U1 68.9(5) . . . . ?
C7 C11 C4 Si1 -165.1(5) . . . . ?
C7 C11 C4 C5 0.0(8) . . . . ?
C21 C22 C15 U1 -68.3(5) . . . . ?
C21 C22 C15 Si3 164.0(5) . . . . ?
C21 C22 C15 C16 -0.3(8) . . . . ?
C21 C17 C16 U1 67.7(5) . . . . ?
C21 C17 C16 C15 -0.1(8) . . . . ?
C22 C21 C17 U1 69.4(5) . . . . ?
C22 C21 C17 Si4 -162.9(5) . . . . ?
C22 C21 C17 C16 -0.1(8) . . . . ?
C11 C7 C6 U1 -68.4(4) . . . . ?
C11 C7 C6 C5 -0.3(7) . . . . ?
C17 C21 C22 U1 -69.9(5) . . . . ?
C17 C21 C22 C15 0.3(8) . . . . ?
C17 C16 C15 U1 67.0(5) . . . . ?
C17 C16 C15 Si3 -164.6(5) . . . . ?
C17 C16 C15 C22 0.3(8) . . . . ?
C4 C5 C6 U1 68.2(5) . . . . ?
C4 C5 C6 C7 0.3(8) . . . . ?
C6 C7 C11 U1 69.2(4) . . . . ?
C6 C7 C11 C4 0.2(8) . . . . ?
C6 C5 C4 U1 -68.4(5) . . . . ?
C6 C5 C4 Si1 165.0(5) . . . . ?
C6 C5 C4 C11 -0.2(8) . . . . ?
C14 Si3 C15 U1 79.5(5) . . . . ?
C14 Si3 C15 C22 178.9(6) . . . . ?
C14 Si3 C15 C16 -19.7(7) . . . . ?
C19 Si4 C17 U1 41.2(6) . . . . ?
C19 Si4 C17 C21 -57.6(7) . . . . ?
C19 Si4 C17 C16 142.6(6) . . . . ?
C18 Si4 C17 U1 -81.7(5) . . . . ?
C18 Si4 C17 C21 179.5(6) . . . . ?
C18 Si4 C17 C16 19.7(7) . . . . ?
C3 Si1 C4 U1 178.1(4) . . . . ?
C3 Si1 C4 C11 79.7(7) . . . . ?
C3 Si1 C4 C5 -82.4(7) . . . . ?
C12 Si3 C15 U1 -162.4(4) . . . . ?
C12 Si3 C15 C22 -63.0(7) . . . . ?
C12 Si3 C15 C16 98.4(6) . . . . ?
C10 Si2 C7 U1 -179.8(4) . . . . ?
C10 Si2 C7 C11 -81.0(7) . . . . ?
C10 Si2 C7 C6 80.3(7) . . . . ?
C2 Si1 C4 U1 -62.9(5) . . . . ?
C2 Si1 C4 C11 -161.3(6) . . . . ?
C2 Si1 C4 C5 36.6(7) . . . . ?
C9 Si2 C7 U1 -63.5(5) . . . . ?
C9 Si2 C7 C11 35.4(7) . . . . ?
C9 Si2 C7 C6 -163.4(6) . . . . ?
C20 Si4 C17 U1 159.4(4) . . . . ?
C20 Si4 C17 C21 60.6(7) . . . . ?
C20 Si4 C17 C16 -99.2(7) . . . . ?
C8 Si2 C7 U1 61.9(5) . . . . ?
C8 Si2 C7 C11 160.8(6) . . . . ?
C8 Si2 C7 C6 -38.0(7) . . . . ?
C13 Si3 C15 U1 -44.0(5) . . . . ?
C13 Si3 C15 C22 55.4(7) . . . . ?
C13 Si3 C15 C16 -143.2(6) . . . . ?
C1 Si1 C4 U1 59.9(5) . . . . ?
C1 Si1 C4 C11 -38.5(7) . . . . ?
C1 Si1 C4 C5 159.4(6) . . . . ?

loop_
_exptl_oxdiff_crystal_face_indexfrac_h
_exptl_oxdiff_crystal_face_indexfrac_k
_exptl_oxdiff_crystal_face_indexfrac_l
_exptl_oxdiff_crystal_face_x
_exptl_oxdiff_crystal_face_y
_exptl_oxdiff_crystal_face_z
3.0000 5.0000 7.0000 0.1380 0.5146 0.8108
-3.0000 -5.0000 -7.0000 -0.1380 -0.5146 -0.8108
-3.0000 3.0000 -5.0000 -0.2565 -0.9005 0.2073
3.0000 -3.0000 5.0000 0.2565 0.9005 -0.2073
-5.0000 -6.0000 -1.0000 0.6442 -0.2035 -0.7408
5.0000 6.0000 1.0000 -0.6442 0.2035 0.7408
